data_7242355
loop_
_publ_author_name
'Khandavilli, Udaya B. Rao'
'Buckley, Aoife M.'
'Maguire, Anita R.'
'Kiran, Mangalampalli S. R. N.'
'Ramamurty, Upadrasta'
'Lawrence, Simon E.'

_publ_section_title
;
 Epimers with distinct mechanical behaviours
;
_journal_issue 34
_journal_name_full CrystEngComm
_journal_page_first 5848
_journal_page_last 5855
_journal_paper_doi 10.1039/D0CE01723J
_journal_volume 23
_journal_year 2021
_chemical_absolute_configuration rm
_chemical_formula_moiety 'C25 H34 O3'
_chemical_formula_sum 'C25 H34 O3'
_chemical_formula_weight 382.52
_space_group_crystal_system orthorhombic
_space_group_IT_number 19
_space_group_name_Hall 'P 2ac 2ab'
_space_group_name_H-M_alt 'P 21 21 21'
_atom_sites_solution_hydrogens geom
_audit_update_record
;
2021-02-15 deposited with the CCDC.	2021-03-05 downloaded from the CCDC.
;
_cell_angle_alpha 90
_cell_angle_beta 90
_cell_angle_gamma 90
_cell_formula_units_Z 4
_cell_length_a 7.0826(2)
_cell_length_b 16.1438(4)
_cell_length_c 20.5765(5)
_cell_measurement_reflns_used 7334
_cell_measurement_temperature 296.(2)
_cell_measurement_theta_max 66.4925
_cell_measurement_theta_min 2.7371
_cell_volume 2352.72(11)
_computing_cell_refinement 'SAINT V8.34A (Bruker AXS Inc., 2013)'
_computing_data_collection 'Bruker Instrument Service v2013.12.0.0'
_computing_data_reduction 'SAINT V8.34A (Bruker AXS Inc., 2013)'
_computing_structure_refinement 'SHELXL-2014/7 (Sheldrick, 2014)'
_diffrn_ambient_temperature 296.(2)
_diffrn_detector_area_resol_mean 8.3333
_diffrn_measured_fraction_theta_full 0.958
_diffrn_measured_fraction_theta_max 0.958
_diffrn_measurement_device_type 'Bruker AXS Kappa APEX II DUO'
_diffrn_measurement_method '\f and \w scans'
_diffrn_radiation_monochromator 'Incoatec Montel Multilayer Mirror'
_diffrn_radiation_type CuK\a
_diffrn_radiation_wavelength 1.54178
_diffrn_reflns_av_R_equivalents 0.0239
_diffrn_reflns_av_unetI/netI 0.0286
_diffrn_reflns_limit_h_max 8
_diffrn_reflns_limit_h_min -8
_diffrn_reflns_limit_k_max 11
_diffrn_reflns_limit_k_min -18
_diffrn_reflns_limit_l_max 23
_diffrn_reflns_limit_l_min -24
_diffrn_reflns_number 11475
_diffrn_reflns_theta_full 67.45
_diffrn_reflns_theta_max 67.45
_diffrn_reflns_theta_min 3.48
_diffrn_source 'Incoatec Microfocus X-ray Source I\mS'
_diffrn_source_type microfocus
_exptl_absorpt_coefficient_mu 0.541
_exptl_absorpt_correction_T_max 0.75
_exptl_absorpt_correction_T_min 0.67
_exptl_absorpt_correction_type multi-scan
_exptl_absorpt_process_details 'SADABS V2014/5 (Bruker AXS Inc.)'
_exptl_crystal_colour 'clear colourless'
_exptl_crystal_density_diffrn 1.080
_exptl_crystal_density_method 'not measured'
_exptl_crystal_description Plate
_exptl_crystal_F_000 832
_exptl_crystal_size_max 0.286
_exptl_crystal_size_mid 0.206
_exptl_crystal_size_min 0.112
_refine_diff_density_max 0.300
_refine_diff_density_min -0.193
_refine_ls_abs_structure_details
;
Flack x determined using 1515 quotients [(I+)-(I-)]/[(I+)+(I-)]
(Parsons, Flack and Wagner, Acta Cryst. B69 (2013) 249-259).
;
_refine_ls_abs_structure_Flack 0.13(5)
_refine_ls_extinction_method none
_refine_ls_goodness_of_fit_ref 1.087
_refine_ls_hydrogen_treatment constr
_refine_ls_matrix_type full
_refine_ls_number_parameters 258
_refine_ls_number_reflns 4050
_refine_ls_number_restraints 36
_refine_ls_restrained_S_all 1.216
_refine_ls_R_factor_all 0.0737
_refine_ls_R_factor_gt 0.0712
_refine_ls_shift/su_max 0.000
_refine_ls_shift/su_mean 0.000
_refine_ls_structure_factor_coef Fsqd
_refine_ls_weighting_details 'w=1/[\s^2^(Fo^2^)+(0.1292P)^2^+0.4119P] where P=(Fo^2^+2Fc^2^)/3'
_refine_ls_weighting_scheme calc
_refine_ls_wR_factor_gt 0.2140
_refine_ls_wR_factor_ref 0.2179
_reflns_number_gt 3797
_reflns_number_total 4050
_reflns_threshold_expression 'I > 2\s(I)'
_cod_data_source_file d0ce01723j2.cif
_cod_data_source_block 3a_isopropyl_brittle
_cod_depositor_comments 'Adding full bibliography for 7242352--7242359.cif.'
_cod_database_code 7242355

loop_
_space_group_symop_operation_xyz
'x, y, z'
'-x+1/2, -y, z+1/2'
'-x, y+1/2, -z+1/2'
'x+1/2, -y+1/2, -z'

loop_
_atom_site_type_symbol
_atom_site_label
_atom_site_fract_x
_atom_site_fract_y
_atom_site_fract_z
_atom_site_U_iso_or_equiv
_atom_site_adp_type
_atom_site_calc_flag
_atom_site_refinement_flags_adp
_atom_site_refinement_flags_occupancy
_atom_site_refinement_flags_posn
_atom_site_occupancy
_atom_site_disorder_assembly
_atom_site_disorder_group
C C1 0.8094(6) 0.5611(2) 0.55761(17) 0.0692(9) Uani d . . . 1 . .
C C2 0.7740(6) 0.4743(2) 0.58501(17) 0.0736(10) Uani d . . . 1 . .
H H2 0.8899 0.4523 0.6045 0.088 Uiso calc U . R 1 . .
O O3 0.6280(4) 0.47536(17) 0.63113(11) 0.0760(7) Uani d . . . 1 . .
C C4 0.6785(6) 0.5084(2) 0.69419(18) 0.0730(10) Uani d . . . 1 . .
H H4 0.7609 0.5566 0.6883 0.088 Uiso calc U . R 1 . .
C C5 0.4971(7) 0.5356(3) 0.7266(2) 0.0858(12) Uani d . . . 1 . .
H H5 0.413 0.4874 0.727 0.103 Uiso calc U . R 1 . .
C C6 0.5343(9) 0.5588(4) 0.7980(2) 0.1072(16) Uani d . . . 1 . .
H H6A 0.6095 0.609 0.7995 0.129 Uiso calc U . R 1 . .
H H6B 0.4149 0.5702 0.8193 0.129 Uiso calc U . R 1 . .
C C7 0.6365(11) 0.4907(4) 0.8347(2) 0.117(2) Uani d . . . 1 . .
H H7A 0.6615 0.5093 0.8788 0.14 Uiso calc U . R 1 . .
H H7B 0.5558 0.4423 0.8372 0.14 Uiso calc U . R 1 . .
C C8 0.8166(9) 0.4676(3) 0.8034(2) 0.1016(15) Uani d . . . 1 . .
H H8 0.8973 0.5169 0.8032 0.122 Uiso calc U . R 1 . .
C C9 0.7831(9) 0.4425(3) 0.7327(2) 0.0975(15) Uani d . . . 1 . .
H H9A 0.9038 0.4319 0.7121 0.117 Uiso calc U . R 1 . .
H H9B 0.7108 0.3915 0.7317 0.117 Uiso calc U . R 1 . .
C C10 0.3944(7) 0.6043(4) 0.6886(3) 0.1014(15) Uani d . . . 1 . .
H H10 0.3967 0.5881 0.6427 0.122 Uiso calc U . R 1 . .
C C11 0.4843(11) 0.6882(4) 0.6928(4) 0.128(2) Uani d . . . 1 . .
H H11A 0.4661 0.7104 0.7356 0.192 Uiso calc U . R 1 . .
H H11B 0.4274 0.7244 0.6614 0.192 Uiso calc U . R 1 . .
H H11C 0.617 0.6835 0.6841 0.192 Uiso calc U . R 1 . .
C C12 0.1874(10) 0.6091(6) 0.7085(4) 0.148(3) Uani d U . . 1 . .
H H12A 0.1788 0.6159 0.7548 0.221 Uiso calc U . R 1 . .
H H12B 0.1241 0.559 0.696 0.221 Uiso calc U . R 1 . .
H H12C 0.1289 0.6555 0.6874 0.221 Uiso calc U . R 1 . .
C C13 0.9238(13) 0.3989(5) 0.8390(4) 0.143(2) Uani d U . . 1 . .
H H13A 0.9177 0.4084 0.885 0.215 Uiso calc U . R 1 . .
H H13B 1.0533 0.3989 0.8252 0.215 Uiso calc U . R 1 . .
H H13C 0.8676 0.3463 0.829 0.215 Uiso calc U . R 1 . .
C C14 0.7120(7) 0.4202(2) 0.52847(18) 0.0795(11) Uani d . . . 1 . .
C C15 0.8310(8) 0.3651(2) 0.5022(2) 0.0871(13) Uani d . . . 1 . .
H H15 0.9509 0.3585 0.5198 0.105 Uiso calc U . R 1 . .
C C16 0.7753(9) 0.3156(3) 0.44636(19) 0.0899(13) Uani d . . . 1 . .
C C17 0.8974(10) 0.2576(3) 0.4192(3) 0.1081(16) Uani d U . . 1 . .
H H17 1.0176 0.2495 0.4362 0.13 Uiso calc U . R 1 . .
C C18 0.8353(11) 0.2125(4) 0.3662(4) 0.1235(19) Uani d U . . 1 . .
H H18 0.9164 0.1747 0.3466 0.148 Uiso calc U . R 1 . .
C C19 0.6614(11) 0.2221(4) 0.3426(3) 0.1206(18) Uani d U . . 1 . .
H H19 0.6255 0.189 0.3078 0.145 Uiso calc U . R 1 . .
C C20 0.5338(12) 0.2767(4) 0.3658(3) 0.1200(18) Uani d U . . 1 . .
H H20 0.4144 0.2821 0.3476 0.144 Uiso calc U . R 1 . .
C C21 0.5941(10) 0.3272(3) 0.4218(2) 0.0977(15) Uani d . . . 1 . .
C C22 0.4707(9) 0.3842(4) 0.4497(3) 0.1062(16) Uani d . . . 1 . .
H H22 0.3499 0.3909 0.4327 0.127 Uiso calc U . R 1 . .
C C23 0.5271(8) 0.4307(3) 0.5023(2) 0.0931(13) Uani d . . . 1 . .
H H23 0.4448 0.469 0.5208 0.112 Uiso calc U . R 1 . .
O O24 0.6921(5) 0.61373(19) 0.55290(19) 0.0971(10) Uani d . . . 1 . .
O O25 0.9853(4) 0.56744(16) 0.53558(14) 0.0776(7) Uani d . . . 1 . .
C C26 1.0336(6) 0.6415(3) 0.4987(2) 0.0835(11) Uani d . . . 1 . .
H H26 0.9254 0.6575 0.4718 0.1 Uiso calc U . R 1 . .
C C27 1.0813(10) 0.7107(3) 0.5433(3) 0.1162(18) Uani d . . . 1 . .
H H27A 0.9787 0.7196 0.573 0.174 Uiso calc U . R 1 . .
H H27B 1.1028 0.7602 0.5185 0.174 Uiso calc U . R 1 . .
H H27C 1.1933 0.6971 0.5673 0.174 Uiso calc U . R 1 . .
C C28 1.1955(9) 0.6173(5) 0.4551(3) 0.1237(19) Uani d . . . 1 . .
H H28A 1.3055 0.6065 0.4811 0.186 Uiso calc U . R 1 . .
H H28B 1.2217 0.6616 0.4254 0.186 Uiso calc U . R 1 . .
H H28C 1.1626 0.5684 0.4312 0.186 Uiso calc U . R 1 . .

loop_
_atom_site_aniso_label
_atom_site_aniso_U_11
_atom_site_aniso_U_22
_atom_site_aniso_U_33
_atom_site_aniso_U_12
_atom_site_aniso_U_13
_atom_site_aniso_U_23
C1 0.081(2) 0.0658(19) 0.0606(18) 0.0005(17) 0.0019(16) 0.0012(15)
C2 0.101(3) 0.0617(18) 0.0577(18) 0.0035(19) -0.0016(18) 0.0040(15)
O3 0.0989(17) 0.0768(15) 0.0522(12) -0.0117(14) -0.0024(12) -0.0023(11)
C4 0.093(2) 0.0682(19) 0.0572(18) -0.0119(18) -0.0073(17) -0.0015(15)
C5 0.092(3) 0.102(3) 0.064(2) -0.025(2) 0.006(2) -0.004(2)
C6 0.127(4) 0.129(4) 0.065(2) -0.012(3) 0.008(3) -0.015(3)
C7 0.181(6) 0.117(4) 0.052(2) -0.036(4) -0.003(3) -0.002(2)
C8 0.142(4) 0.096(3) 0.066(2) -0.007(3) -0.026(3) 0.001(2)
C9 0.151(4) 0.075(2) 0.066(2) 0.009(3) -0.018(3) 0.0008(18)
C10 0.082(3) 0.143(5) 0.079(3) 0.015(3) -0.002(2) -0.012(3)
C11 0.142(5) 0.103(4) 0.139(5) 0.030(4) -0.026(4) -0.009(4)
C12 0.118(4) 0.188(5) 0.137(4) 0.015(4) 0.010(3) -0.003(4)
C13 0.171(4) 0.152(4) 0.106(3) 0.013(4) -0.035(3) 0.015(3)
C14 0.122(3) 0.0603(18) 0.0559(18) 0.003(2) 0.001(2) 0.0088(15)
C15 0.129(4) 0.071(2) 0.061(2) 0.008(2) -0.002(2) 0.0088(17)
C16 0.145(4) 0.064(2) 0.0603(19) -0.003(2) -0.003(2) 0.0135(17)
C17 0.149(4) 0.089(3) 0.086(3) 0.010(3) 0.009(3) -0.002(2)
C18 0.141(3) 0.113(3) 0.117(3) 0.000(2) 0.010(2) -0.008(2)
C19 0.139(3) 0.111(3) 0.112(3) -0.010(2) 0.004(2) -0.006(2)
C20 0.154(4) 0.117(3) 0.089(3) -0.017(3) -0.008(3) 0.006(3)
C21 0.152(4) 0.071(2) 0.070(2) -0.011(3) -0.002(3) 0.012(2)
C22 0.131(4) 0.108(3) 0.080(3) -0.005(3) -0.022(3) 0.010(3)
C23 0.121(3) 0.087(3) 0.071(2) 0.008(3) -0.017(2) 0.004(2)
O24 0.0941(19) 0.0764(16) 0.121(2) 0.0176(15) 0.0265(18) 0.0284(17)
O25 0.0814(16) 0.0733(14) 0.0781(16) 0.0057(13) -0.0029(13) 0.0074(12)
C26 0.078(2) 0.089(3) 0.083(3) -0.007(2) -0.004(2) 0.019(2)
C27 0.140(5) 0.087(3) 0.121(4) -0.020(3) 0.008(4) 0.006(3)
C28 0.105(3) 0.159(5) 0.107(4) -0.007(4) 0.027(3) 0.005(4)

loop_
_atom_type_symbol
_atom_type_description
_atom_type_scat_dispersion_real
_atom_type_scat_dispersion_imag
_atom_type_scat_source
C C 0.0181 0.0091 'International Tables Vol C Tables 4.2.6.8 and 6.1.1.4'
H H 0.0000 0.0000 'International Tables Vol C Tables 4.2.6.8 and 6.1.1.4'
O O 0.0492 0.0322 'International Tables Vol C Tables 4.2.6.8 and 6.1.1.4'

loop_
_geom_angle_atom_site_label_1
_geom_angle_atom_site_label_2
_geom_angle_atom_site_label_3
_geom_angle_site_symmetry_1
_geom_angle_site_symmetry_3
_geom_angle
_geom_angle_publ_flag
O24 C1 O25 . . 124.7(3) ?
O24 C1 C2 . . 124.6(4) ?
O25 C1 C2 . . 110.5(3) ?
O3 C2 C14 . . 108.1(4) ?
O3 C2 C1 . . 111.0(3) ?
C14 C2 C1 . . 107.0(3) ?
O3 C2 H2 . . 110.2 ?
C14 C2 H2 . . 110.2 ?
C1 C2 H2 . . 110.2 ?
C2 O3 C4 . . 115.3(3) ?
O3 C4 C5 . . 107.0(3) ?
O3 C4 C9 . . 109.3(3) ?
C5 C4 C9 . . 112.8(4) ?
O3 C4 H4 . . 109.2 ?
C5 C4 H4 . . 109.2 ?
C9 C4 H4 . . 109.2 ?
C4 C5 C10 . . 112.8(4) ?
C4 C5 C6 . . 110.2(4) ?
C10 C5 C6 . . 112.9(5) ?
C4 C5 H5 . . 106.8 ?
C10 C5 H5 . . 106.8 ?
C6 C5 H5 . . 106.8 ?
C7 C6 C5 . . 112.4(5) ?
C7 C6 H6A . . 109.1 ?
C5 C6 H6A . . 109.1 ?
C7 C6 H6B . . 109.1 ?
C5 C6 H6B . . 109.1 ?
H6A C6 H6B . . 107.9 ?
C8 C7 C6 . . 112.2(4) ?
C8 C7 H7A . . 109.2 ?
C6 C7 H7A . . 109.2 ?
C8 C7 H7B . . 109.2 ?
C6 C7 H7B . . 109.2 ?
H7A C7 H7B . . 107.9 ?
C7 C8 C9 . . 110.4(5) ?
C7 C8 C13 . . 113.7(5) ?
C9 C8 C13 . . 109.9(5) ?
C7 C8 H8 . . 107.5 ?
C9 C8 H8 . . 107.5 ?
C13 C8 H8 . . 107.5 ?
C4 C9 C8 . . 112.8(4) ?
C4 C9 H9A . . 109.0 ?
C8 C9 H9A . . 109.0 ?
C4 C9 H9B . . 109.0 ?
C8 C9 H9B . . 109.0 ?
H9A C9 H9B . . 107.8 ?
C11 C10 C12 . . 110.3(6) ?
C11 C10 C5 . . 114.9(4) ?
C12 C10 C5 . . 110.8(6) ?
C11 C10 H10 . . 106.8 ?
C12 C10 H10 . . 106.8 ?
C5 C10 H10 . . 106.8 ?
C10 C11 H11A . . 109.5 ?
C10 C11 H11B . . 109.5 ?
H11A C11 H11B . . 109.5 ?
C10 C11 H11C . . 109.5 ?
H11A C11 H11C . . 109.5 ?
H11B C11 H11C . . 109.5 ?
C10 C12 H12A . . 109.5 ?
C10 C12 H12B . . 109.5 ?
H12A C12 H12B . . 109.5 ?
C10 C12 H12C . . 109.5 ?
H12A C12 H12C . . 109.5 ?
H12B C12 H12C . . 109.5 ?
C8 C13 H13A . . 109.5 ?
C8 C13 H13B . . 109.5 ?
H13A C13 H13B . . 109.5 ?
C8 C13 H13C . . 109.5 ?
H13A C13 H13C . . 109.5 ?
H13B C13 H13C . . 109.5 ?
C15 C14 C23 . . 120.3(4) ?
C15 C14 C2 . . 120.6(4) ?
C23 C14 C2 . . 119.0(4) ?
C14 C15 C16 . . 120.9(5) ?
C14 C15 H15 . . 119.5 ?
C16 C15 H15 . . 119.5 ?
C17 C16 C21 . . 121.1(5) ?
C17 C16 C15 . . 121.3(5) ?
C21 C16 C15 . . 117.6(5) ?
C18 C17 C16 . . 118.3(7) ?
C18 C17 H17 . . 120.9 ?
C16 C17 H17 . . 120.9 ?
C19 C18 C17 . . 121.3(7) ?
C19 C18 H18 . . 119.4 ?
C17 C18 H18 . . 119.4 ?
C18 C19 C20 . . 124.5(7) ?
C18 C19 H19 . . 117.7 ?
C20 C19 H19 . . 117.7 ?
C19 C20 C21 . . 116.3(7) ?
C19 C20 H20 . . 121.8 ?
C21 C20 H20 . . 121.8 ?
C16 C21 C22 . . 121.2(5) ?
C16 C21 C20 . . 118.4(5) ?
C22 C21 C20 . . 120.4(6) ?
C23 C22 C21 . . 120.1(6) ?
C23 C22 H22 . . 119.9 ?
C21 C22 H22 . . 119.9 ?
C22 C23 C14 . . 119.9(5) ?
C22 C23 H23 . . 120.1 ?
C14 C23 H23 . . 120.1 ?
C1 O25 C26 . . 117.4(3) ?
O25 C26 C27 . . 110.4(4) ?
O25 C26 C28 . . 106.0(4) ?
C27 C26 C28 . . 112.9(5) ?
O25 C26 H26 . . 109.1 ?
C27 C26 H26 . . 109.1 ?
C28 C26 H26 . . 109.1 ?
C26 C27 H27A . . 109.5 ?
C26 C27 H27B . . 109.5 ?
H27A C27 H27B . . 109.5 ?
C26 C27 H27C . . 109.5 ?
H27A C27 H27C . . 109.5 ?
H27B C27 H27C . . 109.5 ?
C26 C28 H28A . . 109.5 ?
C26 C28 H28B . . 109.5 ?
H28A C28 H28B . . 109.5 ?
C26 C28 H28C . . 109.5 ?
H28A C28 H28C . . 109.5 ?
H28B C28 H28C . . 109.5 ?

loop_
_geom_bond_atom_site_label_1
_geom_bond_atom_site_label_2
_geom_bond_site_symmetry_2
_geom_bond_distance
_geom_bond_publ_flag
C1 O24 . 1.192(5) ?
C1 O25 . 1.330(5) ?
C1 C2 . 1.530(5) ?
C2 O3 . 1.404(5) ?
C2 C14 . 1.520(6) ?
C2 H2 . 0.98 ?
O3 C4 . 1.448(4) ?
C4 C5 . 1.513(6) ?
C4 C9 . 1.518(6) ?
C4 H4 . 0.98 ?
C5 C10 . 1.538(8) ?
C5 C6 . 1.539(6) ?
C5 H5 . 0.98 ?
C6 C7 . 1.519(9) ?
C6 H6A . 0.97 ?
C6 H6B . 0.97 ?
C7 C8 . 1.477(10) ?
C7 H7A . 0.97 ?
C7 H7B . 0.97 ?
C8 C9 . 1.529(6) ?
C8 C13 . 1.530(9) ?
C8 H8 . 0.98 ?
C9 H9A . 0.97 ?
C9 H9B . 0.97 ?
C10 C11 . 1.500(9) ?
C10 C12 . 1.524(9) ?
C10 H10 . 0.98 ?
C11 H11A . 0.96 ?
C11 H11B . 0.96 ?
C11 H11C . 0.96 ?
C12 H12A . 0.96 ?
C12 H12B . 0.96 ?
C12 H12C . 0.96 ?
C13 H13A . 0.96 ?
C13 H13B . 0.96 ?
C13 H13C . 0.96 ?
C14 C15 . 1.339(6) ?
C14 C23 . 1.426(7) ?
C15 C16 . 1.453(6) ?
C15 H15 . 0.93 ?
C16 C17 . 1.392(8) ?
C16 C21 . 1.392(8) ?
C17 C18 . 1.383(9) ?
C17 H17 . 0.93 ?
C18 C19 . 1.332(10) ?
C18 H18 . 0.93 ?
C19 C20 . 1.349(10) ?
C19 H19 . 0.93 ?
C20 C21 . 1.474(8) ?
C20 H20 . 0.93 ?
C21 C22 . 1.393(9) ?
C22 C23 . 1.377(7) ?
C22 H22 . 0.93 ?
C23 H23 . 0.93 ?
O25 C26 . 1.457(5) ?
C26 C27 . 1.485(8) ?
C26 C28 . 1.507(7) ?
C26 H26 . 0.98 ?
C27 H27A . 0.96 ?
C27 H27B . 0.96 ?
C27 H27C . 0.96 ?
C28 H28A . 0.96 ?
C28 H28B . 0.96 ?
C28 H28C . 0.96 ?

loop_
_geom_torsion_atom_site_label_1
_geom_torsion_atom_site_label_2
_geom_torsion_atom_site_label_3
_geom_torsion_atom_site_label_4
_geom_torsion_site_symmetry_1
_geom_torsion_site_symmetry_2
_geom_torsion_site_symmetry_3
_geom_torsion_site_symmetry_4
_geom_torsion
_geom_torsion_publ_flag
O24 C1 C2 O3 . . . . -29.2(6) ?
O25 C1 C2 O3 . . . . 155.3(3) ?
O24 C1 C2 C14 . . . . 88.6(5) ?
O25 C1 C2 C14 . . . . -86.9(4) ?
C14 C2 O3 C4 . . . . 166.7(3) ?
C1 C2 O3 C4 . . . . -76.2(4) ?
C2 O3 C4 C5 . . . . 158.1(3) ?
C2 O3 C4 C9 . . . . -79.4(4) ?
O3 C4 C5 C10 . . . . -61.6(5) ?
C9 C4 C5 C10 . . . . 178.2(4) ?
O3 C4 C5 C6 . . . . 171.1(4) ?
C9 C4 C5 C6 . . . . 50.9(5) ?
C4 C5 C6 C7 . . . . -52.5(6) ?
C10 C5 C6 C7 . . . . -179.7(5) ?
C5 C6 C7 C8 . . . . 56.4(6) ?
C6 C7 C8 C9 . . . . -55.8(6) ?
C6 C7 C8 C13 . . . . -179.9(5) ?
O3 C4 C9 C8 . . . . -171.6(4) ?
C5 C4 C9 C8 . . . . -52.8(6) ?
C7 C8 C9 C4 . . . . 54.2(6) ?
C13 C8 C9 C4 . . . . -179.5(6) ?
C4 C5 C10 C11 . . . . -73.6(6) ?
C6 C5 C10 C11 . . . . 52.2(6) ?
C4 C5 C10 C12 . . . . 160.6(5) ?
C6 C5 C10 C12 . . . . -73.6(6) ?
O3 C2 C14 C15 . . . . -135.8(4) ?
C1 C2 C14 C15 . . . . 104.5(4) ?
O3 C2 C14 C23 . . . . 46.3(4) ?
C1 C2 C14 C23 . . . . -73.3(5) ?
C23 C14 C15 C16 . . . . 0.5(6) ?
C2 C14 C15 C16 . . . . -177.4(4) ?
C14 C15 C16 C17 . . . . -179.3(4) ?
C14 C15 C16 C21 . . . . -0.5(6) ?
C21 C16 C17 C18 . . . . 1.1(8) ?
C15 C16 C17 C18 . . . . 179.9(5) ?
C16 C17 C18 C19 . . . . -1.9(9) ?
C17 C18 C19 C20 . . . . 2.0(11) ?
C18 C19 C20 C21 . . . . -1.0(10) ?
C17 C16 C21 C22 . . . . 178.9(5) ?
C15 C16 C21 C22 . . . . 0.1(7) ?
C17 C16 C21 C20 . . . . -0.2(7) ?
C15 C16 C21 C20 . . . . -179.1(4) ?
C19 C20 C21 C16 . . . . 0.2(7) ?
C19 C20 C21 C22 . . . . -179.0(6) ?
C16 C21 C22 C23 . . . . 0.3(8) ?
C20 C21 C22 C23 . . . . 179.4(5) ?
C21 C22 C23 C14 . . . . -0.3(8) ?
C15 C14 C23 C22 . . . . -0.1(7) ?
C2 C14 C23 C22 . . . . 177.8(4) ?
O24 C1 O25 C26 . . . . -5.0(6) ?
C2 C1 O25 C26 . . . . 170.6(3) ?
C1 O25 C26 C27 . . . . 83.1(5) ?
C1 O25 C26 C28 . . . . -154.3(4) ?
